data_1545248
loop_
_publ_author_name
'Gavrikov, Andrey V.'
'Koroteev, Pavel S.'
'Efimov, Nikolay N.'
'Dobrokhotova, Zhanna V.'
'Ilyukhin, Andrey B.'
'Kostopoulos, Andreas K.'
'Ariciu, Ana-Maria'
'Novotortsev, Vladimir M.'

_publ_section_title
;
 Novel mononuclear and 1D-polymeric derivatives of lanthanides and
 (\h(6)-benzoic acid)tricarbonylchromium: synthesis, structure and
 magnetism.
;
_journal_issue 10
_journal_name_full 'Dalton transactions (Cambridge, England : 2003)'
_journal_page_first 3369
_journal_page_last 3380
_journal_paper_doi 10.1039/c6dt04895a
_journal_volume 46
_journal_year 2017
_chemical_formula_moiety 'C20 H21 Cr Ho O10'
_chemical_formula_sum 'C20 H21 Cr Ho O10'
_chemical_formula_weight 638.3
_space_group_IT_number 15
_symmetry_cell_setting monoclinic
_symmetry_Int_Tables_number 15
_symmetry_space_group_name_Hall '-C 2yc'
_symmetry_space_group_name_H-M 'C 1 2/c 1'
_atom_sites_solution_hydrogens mixed
_audit_conform_dict_location ftp://ftp.iucr.org/pub/cif_core.dic
_audit_conform_dict_name cif_core.dic
_audit_conform_dict_version 2.4.3
_audit_creation_date 2015-11-16T22:11:18-00:00
_audit_creation_method 'WinGX routine CIF_UPDATE'
_audit_update_record
;
2017-01-31 deposited with the CCDC.
2017-02-13 downloaded from the CCDC.
;
_cell_angle_alpha 90
_cell_angle_beta 94.0130(10)
_cell_angle_gamma 90
_cell_formula_units_Z 8
_cell_length_a 23.2334(8)
_cell_length_b 10.5294(4)
_cell_length_c 18.9043(6)
_cell_measurement_reflns_used 9860
_cell_measurement_temperature 150(2)
_cell_measurement_theta_max 32.99
_cell_measurement_theta_min 2.36
_cell_volume 4613.3(3)
_computing_cell_refinement 'Bruker SAINT'
_computing_data_collection 'Bruker APEX2'
_computing_data_reduction 'Bruker SAINT'
_computing_molecular_graphics 'Bruker SHELXTL'
_computing_publication_material 'Bruker SHELXTL'
_computing_structure_refinement 'SHELXL-2014/7 (Sheldrick, 2014)'
_computing_structure_solution 'SHELXS-2014 (Sheldrick, 2008)'
_diffrn_ambient_temperature 150(2)
_diffrn_measured_fraction_theta_full 0.999
_diffrn_measured_fraction_theta_max 0.967
_diffrn_measurement_device_type 'Bruker APEX-II CCD'
_diffrn_measurement_method '\f and \w scans'
_diffrn_radiation_monochromator graphite
_diffrn_radiation_type MoK\a
_diffrn_radiation_wavelength 0.71073
_diffrn_reflns_av_R_equivalents 0.0336
_diffrn_reflns_av_unetI/netI 0.0267
_diffrn_reflns_Laue_measured_fraction_full 0.999
_diffrn_reflns_Laue_measured_fraction_max 0.967
_diffrn_reflns_limit_h_max 35
_diffrn_reflns_limit_h_min -35
_diffrn_reflns_limit_k_max 16
_diffrn_reflns_limit_k_min -15
_diffrn_reflns_limit_l_max 28
_diffrn_reflns_limit_l_min -29
_diffrn_reflns_number 47696
_diffrn_reflns_point_group_measured_fraction_full 0.999
_diffrn_reflns_point_group_measured_fraction_max 0.967
_diffrn_reflns_theta_full 25.242
_diffrn_reflns_theta_max 33.148
_diffrn_reflns_theta_min 2.355
_diffrn_standards_number 0
_exptl_absorpt_coefficient_mu 3.927
_exptl_absorpt_correction_T_max 0.7465
_exptl_absorpt_correction_T_min 0.5209
_exptl_absorpt_correction_type multi-scan
_exptl_absorpt_process_details 'SADABS (Sheldrick, 2003)'
_exptl_crystal_colour yellow
_exptl_crystal_density_diffrn 1.838
_exptl_crystal_description block
_exptl_crystal_F_000 2496
_exptl_crystal_preparation ', Magnetic properties'
_exptl_crystal_size_max 0.28
_exptl_crystal_size_mid 0.2
_exptl_crystal_size_min 0.12
_refine_diff_density_max 1.061
_refine_diff_density_min -0.811
_refine_diff_density_rms 0.128
_refine_ls_extinction_method none
_refine_ls_goodness_of_fit_ref 1.112
_refine_ls_hydrogen_treatment mixed
_refine_ls_matrix_type full
_refine_ls_number_parameters 299
_refine_ls_number_reflns 8510
_refine_ls_number_restraints 0
_refine_ls_restrained_S_all 1.112
_refine_ls_R_factor_all 0.0311
_refine_ls_R_factor_gt 0.0209
_refine_ls_shift/su_max 0.002
_refine_ls_shift/su_mean 0
_refine_ls_structure_factor_coef Fsqd
_refine_ls_weighting_details 'w=1/[\s^2^(Fo^2^)+(0.0200P)^2^] where P=(Fo^2^+2Fc^2^)/3'
_refine_ls_weighting_scheme calc
_refine_ls_wR_factor_gt 0.0422
_refine_ls_wR_factor_ref 0.0452
_reflns_Friedel_coverage 0
_reflns_number_gt 7155
_reflns_number_total 8510
_reflns_threshold_expression 'I > 2\s(I)'
_cod_data_source_file c6dt04895a2.cif
_cod_data_source_block 5b
_cod_depositor_comments 'Adding full bibliography for 1545244--1545251.cif.'
_cod_original_sg_symbol_H-M 'C 2/c'
_cod_database_code 1545248

loop_
_symmetry_equiv_pos_as_xyz
'x, y, z'
'-x, y, -z+1/2'
'x+1/2, y+1/2, z'
'-x+1/2, y+1/2, -z+1/2'
'-x, -y, -z'
'x, -y, z-1/2'
'-x+1/2, -y+1/2, -z'
'x+1/2, -y+1/2, z-1/2'

loop_
_atom_site_label
_atom_site_type_symbol
_atom_site_fract_x
_atom_site_fract_y
_atom_site_fract_z
_atom_site_U_iso_or_equiv
_atom_site_adp_type
_atom_site_occupancy
_atom_site_site_symmetry_order
_atom_site_calc_flag
_atom_site_refinement_flags_posn
_atom_site_refinement_flags_adp
Ho1 Ho 0.25197(2) 0.59172(2) 0.23468(2) 0.01235(2) Uani 1 1 d . .
Cr1 Cr 0.39416(2) 0.27818(3) 0.04433(2) 0.01840(6) Uani 1 1 d . .
O1 O 0.27403(6) 0.44319(11) 0.15424(6) 0.0189(2) Uani 1 1 d . .
O2 O 0.27261(5) 0.24213(11) 0.18972(7) 0.0196(2) Uani 1 1 d . .
O3 O 0.32503(5) 0.72206(11) 0.20033(7) 0.0219(3) Uani 1 1 d . .
O4 O 0.33697(5) 0.52498(12) 0.29597(6) 0.0204(2) Uani 1 1 d . .
O5 O 0.21228(5) 0.70990(11) 0.14205(7) 0.0222(3) Uani 1 1 d . .
O6 O 0.15707(5) 0.52553(12) 0.21699(7) 0.0228(3) Uani 1 1 d . .
O7 O 0.45077(7) 0.53471(15) 0.05704(10) 0.0454(4) Uani 1 1 d . .
O8 O 0.50161(7) 0.17490(19) -0.01397(9) 0.0481(4) Uani 1 1 d . .
O9 O 0.44356(8) 0.21616(19) 0.19119(9) 0.0553(5) Uani 1 1 d . .
O10 O 0.23262(6) 0.44182(11) 0.32284(7) 0.0187(2) Uani 1 1 d . .
H1 H 0.2639(10) 0.3905(18) 0.3390(12) 0.022 Uiso 1 1 d . U
H2 H 0.2073(10) 0.3877(19) 0.3121(12) 0.022 Uiso 1 1 d . U
C1 C 0.28262(7) 0.32710(14) 0.14549(8) 0.0134(3) Uani 1 1 d . .
C2 C 0.30467(7) 0.28633(15) 0.07660(8) 0.0150(3) Uani 1 1 d . .
C3 C 0.31120(7) 0.37613(17) 0.02269(9) 0.0187(3) Uani 1 1 d . .
H3A H 0.302 0.4627 0.0305 0.022 Uiso 1 1 calc R U
C4 C 0.33136(8) 0.33871(19) -0.04334(9) 0.0248(4) Uani 1 1 d . .
H4A H 0.3348 0.3992 -0.0801 0.03 Uiso 1 1 calc R U
C5 C 0.34610(8) 0.2112(2) -0.05369(10) 0.0293(4) Uani 1 1 d . .
H5A H 0.3605 0.1858 -0.0973 0.035 Uiso 1 1 calc R U
C6 C 0.33969(9) 0.12022(19) 0.00002(11) 0.0288(4) Uani 1 1 d . .
H6A H 0.3491 0.0338 -0.0079 0.035 Uiso 1 1 calc R U
C7 C 0.31957(8) 0.15710(16) 0.06472(10) 0.0215(3) Uani 1 1 d . .
H7A H 0.3158 0.0959 0.101 0.026 Uiso 1 1 calc R U
C8 C 0.40876(9) 0.8032(2) 0.15232(12) 0.0330(5) Uani 1 1 d . .
H8A H 0.4015 0.8896 0.1687 0.049 Uiso 1 1 calc R U
H8B H 0.3935 0.7941 0.1029 0.049 Uiso 1 1 calc R U
H8C H 0.4504 0.787 0.1556 0.049 Uiso 1 1 calc R U
C9 C 0.37945(8) 0.70941(17) 0.19789(10) 0.0218(4) Uani 1 1 d . .
C10 C 0.41179(8) 0.61725(19) 0.23511(12) 0.0280(4) Uani 1 1 d . .
H10A H 0.4516 0.6109 0.227 0.034 Uiso 1 1 calc R U
C11 C 0.38988(8) 0.53309(18) 0.28371(10) 0.0222(4) Uani 1 1 d . .
C12 C 0.43095(9) 0.4475(2) 0.32672(13) 0.0384(5) Uani 1 1 d . .
H12A H 0.4179 0.3593 0.3216 0.058 Uiso 1 1 calc R U
H12B H 0.4319 0.4722 0.3768 0.058 Uiso 1 1 calc R U
H12C H 0.4697 0.4554 0.3097 0.058 Uiso 1 1 calc R U
C13 C 0.16389(11) 0.7903(2) 0.03781(12) 0.0406(6) Uani 1 1 d . .
H13A H 0.1248 0.7898 0.0146 0.061 Uiso 1 1 calc R U
H13B H 0.1913 0.7604 0.0044 0.061 Uiso 1 1 calc R U
H13C H 0.1741 0.8769 0.053 0.061 Uiso 1 1 calc R U
C14 C 0.16609(8) 0.70437(16) 0.10129(10) 0.0231(4) Uani 1 1 d . .
C15 C 0.11898(8) 0.62720(18) 0.11271(10) 0.0248(4) Uani 1 1 d . .
H15A H 0.0867 0.6306 0.0791 0.03 Uiso 1 1 calc R U
C16 C 0.11618(7) 0.54520(17) 0.17039(10) 0.0215(3) Uani 1 1 d . .
C17 C 0.06023(8) 0.4753(2) 0.17918(12) 0.0332(5) Uani 1 1 d . .
H17A H 0.0683 0.385 0.1877 0.05 Uiso 1 1 calc R U
H17B H 0.0347 0.4847 0.136 0.05 Uiso 1 1 calc R U
H17C H 0.0414 0.5109 0.2195 0.05 Uiso 1 1 calc R U
C18 C 0.42927(9) 0.43617(19) 0.05227(11) 0.0282(4) Uani 1 1 d . .
C19 C 0.46061(8) 0.2156(2) 0.00835(11) 0.0300(4) Uani 1 1 d . .
C20 C 0.42477(9) 0.2399(2) 0.13524(11) 0.0311(4) Uani 1 1 d . .

loop_
_atom_site_aniso_label
_atom_site_aniso_U_11
_atom_site_aniso_U_22
_atom_site_aniso_U_33
_atom_site_aniso_U_23
_atom_site_aniso_U_13
_atom_site_aniso_U_12
Ho1 0.01348(4) 0.01033(3) 0.01344(4) -0.00147(3) 0.00245(2) 0.00027(3)
Cr1 0.01756(13) 0.02255(13) 0.01539(13) -0.00085(11) 0.00334(10) -0.00003(11)
O1 0.0274(7) 0.0117(5) 0.0181(6) -0.0025(4) 0.0050(5) 0.0024(5)
O2 0.0248(6) 0.0163(5) 0.0187(6) 0.0037(5) 0.0080(5) -0.0014(5)
O3 0.0173(6) 0.0174(5) 0.0314(7) 0.0030(5) 0.0045(5) -0.0011(5)
O4 0.0155(6) 0.0253(6) 0.0202(6) 0.0016(5) 0.0005(5) 0.0000(5)
O5 0.0247(6) 0.0193(6) 0.0217(6) 0.0041(5) -0.0042(5) -0.0026(5)
O6 0.0160(6) 0.0255(6) 0.0266(7) 0.0034(5) -0.0001(5) -0.0010(5)
O7 0.0423(9) 0.0347(8) 0.0578(11) 0.0029(8) -0.0063(8) -0.0130(7)
O8 0.0258(8) 0.0750(13) 0.0444(9) -0.0089(9) 0.0079(7) 0.0141(8)
O9 0.0554(11) 0.0770(13) 0.0314(9) 0.0166(9) -0.0110(8) -0.0028(10)
O10 0.0203(6) 0.0131(5) 0.0229(6) 0.0018(5) 0.0018(5) -0.0009(5)
C1 0.0138(7) 0.0134(7) 0.0133(7) -0.0002(6) 0.0023(6) -0.0013(5)
C2 0.0164(7) 0.0145(7) 0.0143(7) -0.0030(6) 0.0032(6) -0.0009(6)
C3 0.0175(8) 0.0226(8) 0.0161(8) 0.0011(6) 0.0018(6) -0.0008(6)
C4 0.0211(9) 0.0401(11) 0.0133(8) 0.0028(8) 0.0025(7) -0.0012(8)
C5 0.0231(9) 0.0467(12) 0.0188(9) -0.0139(8) 0.0057(7) -0.0007(9)
C6 0.0274(10) 0.0269(9) 0.0330(11) -0.0156(8) 0.0081(8) -0.0007(8)
C7 0.0233(9) 0.0154(8) 0.0265(9) -0.0040(7) 0.0064(7) -0.0018(6)
C8 0.0267(10) 0.0379(11) 0.0352(11) 0.0089(9) 0.0083(9) -0.0081(9)
C9 0.0195(8) 0.0218(8) 0.0248(9) -0.0015(7) 0.0058(7) -0.0033(7)
C10 0.0134(8) 0.0357(10) 0.0354(11) 0.0047(8) 0.0057(8) 0.0009(7)
C11 0.0167(8) 0.0266(9) 0.0231(9) -0.0005(7) -0.0005(7) 0.0012(7)
C12 0.0209(10) 0.0484(13) 0.0454(14) 0.0162(11) -0.0012(9) 0.0046(9)
C13 0.0542(14) 0.0362(12) 0.0293(11) 0.0128(9) -0.0128(10) -0.0028(11)
C14 0.0316(10) 0.0178(8) 0.0193(8) -0.0019(6) -0.0036(7) 0.0041(7)
C15 0.0231(9) 0.0254(8) 0.0247(9) -0.0060(7) -0.0078(8) 0.0028(7)
C16 0.0161(8) 0.0218(8) 0.0264(9) -0.0084(7) 0.0011(7) 0.0023(6)
C17 0.0192(9) 0.0419(12) 0.0384(12) -0.0052(10) 0.0013(8) -0.0060(8)
C18 0.0228(9) 0.0328(10) 0.0284(10) 0.0032(8) -0.0025(8) -0.0011(8)
C19 0.0231(9) 0.0427(11) 0.0242(10) -0.0031(9) 0.0021(8) 0.0030(8)
C20 0.0279(10) 0.0387(11) 0.0263(10) 0.0043(9) 0.0004(8) -0.0015(8)

loop_
_atom_type_symbol
_atom_type_description
_atom_type_scat_dispersion_real
_atom_type_scat_dispersion_imag
_atom_type_scat_source
C C 0.0033 0.0016 'International Tables Vol C Tables 4.2.6.8 and 6.1.1.4'
H H 0 0 'International Tables Vol C Tables 4.2.6.8 and 6.1.1.4'
O O 0.0106 0.006 'International Tables Vol C Tables 4.2.6.8 and 6.1.1.4'
Cr Cr 0.3209 0.6236 'International Tables Vol C Tables 4.2.6.8 and 6.1.1.4'
Ho Ho -0.2175 4.6783 'International Tables Vol C Tables 4.2.6.8 and 6.1.1.4'

loop_
_geom_angle_atom_site_label_1
_geom_angle_atom_site_label_2
_geom_angle_atom_site_label_3
_geom_angle
_geom_angle_site_symmetry_1
_geom_angle_site_symmetry_3
O2 Ho1 O1 177.39(4) 4 .
O2 Ho1 O5 89.81(5) 4 .
O1 Ho1 O5 87.69(4) . .
O2 Ho1 O3 89.11(4) 4 .
O1 Ho1 O3 90.93(4) . .
O5 Ho1 O3 74.14(4) . .
O2 Ho1 O6 91.28(5) 4 .
O1 Ho1 O6 87.32(5) . .
O5 Ho1 O6 74.00(4) . .
O3 Ho1 O6 148.14(4) . .
O2 Ho1 O4 98.14(4) 4 .
O1 Ho1 O4 84.36(4) . .
O5 Ho1 O4 145.83(4) . .
O3 Ho1 O4 72.83(4) . .
O6 Ho1 O4 138.39(5) . .
O2 Ho1 O10 87.28(4) 4 .
O1 Ho1 O10 94.34(4) . .
O5 Ho1 O10 144.79(5) . .
O3 Ho1 O10 140.82(5) . .
O6 Ho1 O10 70.99(5) . .
O4 Ho1 O10 69.12(4) . .
C19 Cr1 C18 88.59(9) . .
C19 Cr1 C20 89.28(9) . .
C18 Cr1 C20 88.97(9) . .
C19 Cr1 C3 147.27(8) . .
C18 Cr1 C3 88.24(8) . .
C20 Cr1 C3 123.22(8) . .
C19 Cr1 C7 122.95(8) . .
C18 Cr1 C7 148.27(8) . .
C20 Cr1 C7 88.14(8) . .
C3 Cr1 C7 67.34(6) . .
C19 Cr1 C2 160.15(8) . .
C18 Cr1 C2 111.11(8) . .
C20 Cr1 C2 93.43(8) . .
C3 Cr1 C2 37.21(6) . .
C7 Cr1 C2 37.67(6) . .
C19 Cr1 C5 87.93(8) . .
C18 Cr1 C5 123.20(9) . .
C20 Cr1 C5 147.60(9) . .
C3 Cr1 C5 66.98(7) . .
C7 Cr1 C5 66.76(7) . .
C2 Cr1 C5 79.28(6) . .
C19 Cr1 C6 93.61(8) . .
C18 Cr1 C6 159.94(9) . .
C20 Cr1 C6 110.98(9) . .
C3 Cr1 C6 79.16(7) . .
C7 Cr1 C6 36.74(7) . .
C2 Cr1 C6 67.07(6) . .
C5 Cr1 C6 37.16(8) . .
C19 Cr1 C4 110.41(8) . .
C18 Cr1 C4 93.74(8) . .
C20 Cr1 C4 160.16(8) . .
C3 Cr1 C4 37.44(6) . .
C7 Cr1 C4 79.25(7) . .
C2 Cr1 C4 67.27(6) . .
C5 Cr1 C4 36.88(7) . .
C6 Cr1 C4 66.81(8) . .
C1 O1 Ho1 143.98(11) . .
C1 O2 Ho1 175.79(12) . 4_545
C9 O3 Ho1 134.24(11) . .
C11 O4 Ho1 133.44(12) . .
C14 O5 Ho1 135.47(11) . .
C16 O6 Ho1 135.40(12) . .
Ho1 O10 H1 115.7(13) . .
Ho1 O10 H2 116.8(15) . .
H1 O10 H2 101.6(18) . .
O1 C1 O2 124.65(15) . .
O1 C1 C2 117.58(14) . .
O2 C1 C2 117.74(14) . .
C3 C2 C7 119.20(15) . .
C3 C2 C1 119.94(14) . .
C7 C2 C1 120.86(15) . .
C3 C2 Cr1 71.01(10) . .
C7 C2 Cr1 71.08(10) . .
C1 C2 Cr1 129.65(11) . .
C2 C3 C4 120.64(16) . .
C2 C3 Cr1 71.78(10) . .
C4 C3 Cr1 72.21(11) . .
C2 C3 H3A 119.7 . .
C4 C3 H3A 119.7 . .
Cr1 C3 H3A 128.6 . .
C5 C4 C3 119.15(17) . .
C5 C4 Cr1 71.08(11) . .
C3 C4 Cr1 70.35(10) . .
C5 C4 H4A 120.4 . .
C3 C4 H4A 120.4 . .
Cr1 C4 H4A 130.7 . .
C4 C5 C6 120.69(17) . .
C4 C5 Cr1 72.04(11) . .
C6 C5 Cr1 71.71(11) . .
C4 C5 H5A 119.7 . .
C6 C5 H5A 119.7 . .
Cr1 C5 H5A 129 . .
C7 C6 C5 120.04(18) . .
C7 C6 Cr1 71.18(11) . .
C5 C6 Cr1 71.13(11) . .
C7 C6 H6A 120 . .
C5 C6 H6A 120 . .
Cr1 C6 H6A 130.3 . .
C6 C7 C2 120.26(17) . .
C6 C7 Cr1 72.08(11) . .
C2 C7 Cr1 71.25(9) . .
C6 C7 H7A 119.9 . .
C2 C7 H7A 119.9 . .
Cr1 C7 H7A 129.2 . .
C9 C8 H8A 109.5 . .
C9 C8 H8B 109.5 . .
H8A C8 H8B 109.5 . .
C9 C8 H8C 109.5 . .
H8A C8 H8C 109.5 . .
H8B C8 H8C 109.5 . .
O3 C9 C10 123.88(17) . .
O3 C9 C8 116.21(16) . .
C10 C9 C8 119.90(17) . .
C9 C10 C11 124.55(17) . .
C9 C10 H10A 117.7 . .
C11 C10 H10A 117.7 . .
O4 C11 C10 124.36(17) . .
O4 C11 C12 116.45(17) . .
C10 C11 C12 119.17(17) . .
C11 C12 H12A 109.5 . .
C11 C12 H12B 109.5 . .
H12A C12 H12B 109.5 . .
C11 C12 H12C 109.5 . .
H12A C12 H12C 109.5 . .
H12B C12 H12C 109.5 . .
C14 C13 H13A 109.5 . .
C14 C13 H13B 109.5 . .
H13A C13 H13B 109.5 . .
C14 C13 H13C 109.5 . .
H13A C13 H13C 109.5 . .
H13B C13 H13C 109.5 . .
O5 C14 C15 124.70(17) . .
O5 C14 C13 115.77(18) . .
C15 C14 C13 119.52(18) . .
C14 C15 C16 124.21(17) . .
C14 C15 H15A 117.9 . .
C16 C15 H15A 117.9 . .
O6 C16 C15 124.80(17) . .
O6 C16 C17 116.90(17) . .
C15 C16 C17 118.29(17) . .
C16 C17 H17A 109.5 . .
C16 C17 H17B 109.5 . .
H17A C17 H17B 109.5 . .
C16 C17 H17C 109.5 . .
H17A C17 H17C 109.5 . .
H17B C17 H17C 109.5 . .
O7 C18 Cr1 179.6(2) . .
O8 C19 Cr1 179.0(2) . .
O9 C20 Cr1 179.9(3) . .

loop_
_geom_bond_atom_site_label_1
_geom_bond_atom_site_label_2
_geom_bond_distance
_geom_bond_site_symmetry_2
Ho1 O2 2.2341(12) 4
Ho1 O1 2.2651(12) .
Ho1 O5 2.2889(12) .
Ho1 O3 2.3111(12) .
Ho1 O6 2.3141(12) .
Ho1 O4 2.3273(12) .
Ho1 O10 2.3613(12) .
Cr1 C19 1.851(2) .
Cr1 C18 1.854(2) .
Cr1 C20 1.858(2) .
Cr1 C3 2.1990(18) .
Cr1 C7 2.2068(18) .
Cr1 C2 2.2089(16) .
Cr1 C5 2.2108(19) .
Cr1 C6 2.2183(19) .
Cr1 C4 2.2232(18) .
O1 C1 1.2514(19) .
O2 C1 1.2573(19) .
O2 Ho1 2.2342(11) 4_545
O3 C9 1.275(2) .
O4 C11 1.270(2) .
O5 C14 1.278(2) .
O6 C16 1.267(2) .
O7 C18 1.152(2) .
O8 C19 1.151(2) .
O9 C20 1.143(2) .
O10 H1 0.94(2) .
O10 H2 0.83(2) .
C1 C2 1.495(2) .
C2 C3 1.406(2) .
C2 C7 1.426(2) .
C3 C4 1.419(2) .
C3 H3A 0.95 .
C4 C5 1.403(3) .
C4 H4A 0.95 .
C5 C6 1.411(3) .
C5 H5A 0.95 .
C6 C7 1.395(3) .
C6 H6A 0.95 .
C7 H7A 0.95 .
C8 C9 1.504(3) .
C8 H8A 0.98 .
C8 H8B 0.98 .
C8 H8C 0.98 .
C9 C10 1.388(3) .
C10 C11 1.398(3) .
C10 H10A 0.95 .
C11 C12 1.508(3) .
C12 H12A 0.98 .
C12 H12B 0.98 .
C12 H12C 0.98 .
C13 C14 1.501(3) .
C13 H13A 0.98 .
C13 H13B 0.98 .
C13 H13C 0.98 .
C14 C15 1.392(3) .
C15 C16 1.396(3) .
C15 H15A 0.95 .
C16 C17 1.513(3) .
C17 H17A 0.98 .
C17 H17B 0.98 .
C17 H17C 0.98 .

loop_
_geom_hbond_atom_site_label_D
_geom_hbond_atom_site_label_H
_geom_hbond_atom_site_label_A
_geom_hbond_distance_DH
_geom_hbond_distance_HA
_geom_hbond_distance_DA
_geom_hbond_angle_DHA
_geom_hbond_site_symmetry_A
O10 H1 O5 0.94(2) 2.01(2) 2.8149(17) 143.2(17) 4_545
O10 H2 O3 0.83(2) 1.91(2) 2.6941(17) 157(2) 4_545
C15 H15A O8 0.95 2.59 3.537(2) 171.6 3_455
